data_4326954
loop_
_publ_author_name
'Michael T. Mock'
'Robert G. Potter'
'Molly J. O'Hagan'
'Donald M. Camaioni'
'William G. Dougherty'
'W. Scott Kassel'
'Daniel L. DuBois'

_publ_section_title
;
 Synthesis and Hydride Transfer Reactions of Cobalt and Nickel Hydride
 Complexes to BX3 Compounds
;
_journal_name_full 'Inorganic Chemistry'
_journal_page_first 11914
_journal_page_last 11928
_journal_paper_doi 10.1021/ic200857x
_journal_volume 50
_journal_year 2011
_chemical_formula_sum 'C20 H44 B2 Co F8 N4 P4'
_chemical_formula_weight 697.02
_chemical_name_systematic
; 
 ? 
;
_space_group_IT_number 2
_symmetry_cell_setting triclinic
_symmetry_space_group_name_Hall '-P 1'
_symmetry_space_group_name_H-M 'P -1'
_atom_sites_solution_hydrogens geom
_atom_sites_solution_primary direct
_atom_sites_solution_secondary difmap
_audit_creation_method SHELXL-97
_cell_angle_alpha 91.137(4)
_cell_angle_beta 92.512(4)
_cell_angle_gamma 97.786(4)
_cell_formula_units_Z 2
_cell_length_a 8.4911(5)
_cell_length_b 12.9468(8)
_cell_length_c 15.0180(9)
_cell_measurement_reflns_used 3301
_cell_measurement_temperature 117(2)
_cell_measurement_theta_max 67.51
_cell_measurement_theta_min 5.27
_cell_volume 1633.62(17)
_computing_cell_refinement 'Bruker SAINT'
_computing_data_collection 'Bruker APEX2'
_computing_data_reduction 'Bruker SAINT'
_computing_molecular_graphics 'Bruker SHELXTL'
_computing_publication_material 'Bruker SHELXTL'
_computing_structure_refinement 'SHELXL-97 (Sheldrick, 2008)'
_computing_structure_solution 'SHELXS-97 (Sheldrick, 2008)'
_diffrn_ambient_temperature 117(2)
_diffrn_measured_fraction_theta_full 0.978
_diffrn_measured_fraction_theta_max 0.967
_diffrn_measurement_device_type 'Bruker APEX-II CCD'
_diffrn_measurement_method '\f and \w scans'
_diffrn_radiation_monochromator graphite
_diffrn_radiation_source 'fine-focus sealed tube'
_diffrn_radiation_type CuK\a
_diffrn_radiation_wavelength 1.54178
_diffrn_reflns_av_R_equivalents 0.0000
_diffrn_reflns_av_sigmaI/netI 0.1526
_diffrn_reflns_limit_h_max 10
_diffrn_reflns_limit_h_min -10
_diffrn_reflns_limit_k_max 15
_diffrn_reflns_limit_k_min -15
_diffrn_reflns_limit_l_max 17
_diffrn_reflns_limit_l_min 0
_diffrn_reflns_number 9633
_diffrn_reflns_theta_full 67.00
_diffrn_reflns_theta_max 68.10
_diffrn_reflns_theta_min 4.48
_exptl_absorpt_coefficient_mu 6.551
_exptl_absorpt_correction_T_max 0.5810
_exptl_absorpt_correction_T_min 0.3035
_exptl_absorpt_correction_type multi-scan
_exptl_absorpt_process_details SADABS
_exptl_crystal_colour orange
_exptl_crystal_density_diffrn 1.417
_exptl_crystal_description block
_exptl_crystal_F_000 722
_exptl_crystal_size_max 0.24
_exptl_crystal_size_mid 0.17
_exptl_crystal_size_min 0.09
_refine_diff_density_max 0.665
_refine_diff_density_min -0.471
_refine_diff_density_rms 0.107
_refine_ls_extinction_method none
_refine_ls_goodness_of_fit_ref 1.011
_refine_ls_hydrogen_treatment constr
_refine_ls_matrix_type full
_refine_ls_number_parameters 375
_refine_ls_number_reflns 9633
_refine_ls_number_restraints 0
_refine_ls_restrained_S_all 1.011
_refine_ls_R_factor_all 0.1121
_refine_ls_R_factor_gt 0.0537
_refine_ls_shift/su_max 0.001
_refine_ls_shift/su_mean 0.000
_refine_ls_structure_factor_coef Fsqd
_refine_ls_weighting_details 'calc w=1/[\s^2^(Fo^2^)+(0.0878P)^2^+3.1212P] where P=(Fo^2^+2Fc^2^)/3'
_refine_ls_weighting_scheme calc
_refine_ls_wR_factor_gt 0.1365
_refine_ls_wR_factor_ref 0.1656
_reflns_number_gt 8151
_reflns_number_total 9633
_reflns_threshold_expression >2sigma(I)
_cod_data_source_file ic200857x_si_001_01.cif
_cod_data_source_block pnl001_Codmpe2CH3CN2_BF42
_cod_database_code 4326954

loop_
_symmetry_equiv_pos_as_xyz
'x, y, z'
'-x, -y, -z'

loop_
_atom_site_label
_atom_site_type_symbol
_atom_site_fract_x
_atom_site_fract_y
_atom_site_fract_z
_atom_site_U_iso_or_equiv
_atom_site_adp_type
_atom_site_occupancy
_atom_site_symmetry_multiplicity
_atom_site_calc_flag
_atom_site_refinement_flags
_atom_site_disorder_assembly
_atom_site_disorder_group
Co1 Co 0.5000 0.5000 1.0000 0.01712(19) Uani 1 2 d S . .
Co2 Co 0.5000 0.0000 0.5000 0.01845(19) Uani 1 2 d S . .
B1 B 0.9758(6) 0.6410(4) 0.6763(3) 0.0338(10) Uani 1 1 d . . .
B2 B 0.9514(5) 0.1316(3) 0.8307(3) 0.0284(9) Uani 1 1 d . . .
F1 F 1.0697(3) 0.7007(2) 0.74163(17) 0.0496(7) Uani 1 1 d . . .
F2 F 0.9929(3) 0.53687(19) 0.68719(18) 0.0480(7) Uani 1 1 d . . .
F3 F 0.8197(3) 0.6558(3) 0.6843(2) 0.0616(8) Uani 1 1 d . . .
F4 F 1.0267(4) 0.6726(2) 0.59327(17) 0.0518(7) Uani 1 1 d . . .
F5 F 0.8147(3) 0.1653(2) 0.7951(2) 0.0585(8) Uani 1 1 d . . .
F6 F 1.0590(4) 0.1364(3) 0.7659(2) 0.0704(9) Uani 1 1 d . . .
F7 F 0.9158(4) 0.0304(2) 0.8572(2) 0.0725(10) Uani 1 1 d . . .
F8 F 1.0118(4) 0.1937(2) 0.90216(19) 0.0642(9) Uani 1 1 d . . .
N1 N 0.3142(4) 0.3744(2) 1.0469(2) 0.0261(7) Uani 1 1 d . . .
N2 N 0.3088(4) -0.1284(2) 0.4465(2) 0.0267(7) Uani 1 1 d . . .
N3 N 0.4894(6) 0.4073(3) 0.6143(3) 0.0533(11) Uani 1 1 d . . .
N4 N 0.4724(6) 0.8884(4) 0.8815(3) 0.0615(12) Uani 1 1 d . . .
P1 P 0.33818(10) 0.51061(7) 0.87949(6) 0.0200(2) Uani 1 1 d . . .
P2 P 0.37027(11) 0.62119(7) 1.06160(6) 0.0217(2) Uani 1 1 d . . .
P3 P 0.34245(11) 0.03185(8) 0.61035(6) 0.0233(2) Uani 1 1 d . . .
P4 P 0.38257(10) 0.11847(7) 0.42363(6) 0.0222(2) Uani 1 1 d . . .
C1 C 0.2541(5) 0.3978(3) 0.8107(3) 0.0318(9) Uani 1 1 d . . .
H1A H 0.1707 0.4173 0.7697 0.048 Uiso 1 1 calc R . .
H1B H 0.2083 0.3422 0.8490 0.048 Uiso 1 1 calc R . .
H1C H 0.3379 0.3732 0.7765 0.048 Uiso 1 1 calc R . .
C2 C 0.4104(4) 0.6050(3) 0.7979(2) 0.0251(8) Uani 1 1 d . . .
H2A H 0.3263 0.6096 0.7519 0.038 Uiso 1 1 calc R . .
H2B H 0.5033 0.5829 0.7703 0.038 Uiso 1 1 calc R . .
H2C H 0.4406 0.6734 0.8275 0.038 Uiso 1 1 calc R . .
C3 C 0.1583(4) 0.5563(3) 0.9194(2) 0.0271(8) Uani 1 1 d . . .
H3A H 0.0931 0.5776 0.8684 0.032 Uiso 1 1 calc R . .
H3B H 0.0938 0.4996 0.9502 0.032 Uiso 1 1 calc R . .
C4 C 0.2081(5) 0.6488(3) 0.9835(3) 0.0292(8) Uani 1 1 d . . .
H4A H 0.1157 0.6632 1.0174 0.035 Uiso 1 1 calc R . .
H4B H 0.2444 0.7115 0.9493 0.035 Uiso 1 1 calc R . .
C5 C 0.4757(5) 0.7508(3) 1.0860(3) 0.0304(8) Uani 1 1 d . . .
H5A H 0.4015 0.7959 1.1084 0.046 Uiso 1 1 calc R . .
H5B H 0.5213 0.7798 1.0315 0.046 Uiso 1 1 calc R . .
H5C H 0.5611 0.7468 1.1313 0.046 Uiso 1 1 calc R . .
C6 C 0.2717(5) 0.5862(3) 1.1633(3) 0.0321(9) Uani 1 1 d . . .
H6A H 0.2061 0.6398 1.1793 0.048 Uiso 1 1 calc R . .
H6B H 0.3517 0.5809 1.2115 0.048 Uiso 1 1 calc R . .
H6C H 0.2040 0.5189 1.1542 0.048 Uiso 1 1 calc R . .
C7 C 0.2378(4) 0.3023(3) 1.0720(2) 0.0223(7) Uani 1 1 d . . .
C8 C 0.1457(5) 0.2085(3) 1.1037(3) 0.0340(9) Uani 1 1 d . . .
H8A H 0.0773 0.1740 1.0545 0.051 Uiso 1 1 calc R . .
H8B H 0.0796 0.2271 1.1518 0.051 Uiso 1 1 calc R . .
H8C H 0.2181 0.1611 1.1261 0.051 Uiso 1 1 calc R . .
C9 C 0.2181(7) -0.0735(4) 0.6600(4) 0.0693(19) Uani 1 1 d . A .
H9A H 0.1403 -0.0451 0.6964 0.104 Uiso 1 1 calc R . .
H9B H 0.2843 -0.1131 0.6977 0.104 Uiso 1 1 calc R . .
H9C H 0.1621 -0.1197 0.6129 0.104 Uiso 1 1 calc R . .
C10 C 0.4284(6) 0.1068(5) 0.7058(3) 0.0576(15) Uani 1 1 d . A .
H10A H 0.3436 0.1247 0.7431 0.086 Uiso 1 1 calc R . .
H10B H 0.4911 0.1709 0.6864 0.086 Uiso 1 1 calc R . .
H10C H 0.4976 0.0660 0.7402 0.086 Uiso 1 1 calc R . .
C11 C 0.2442(14) 0.1492(11) 0.5793(8) 0.0364(15) Uani 0.374(8) 1 d P A 1
H11A H 0.1440 0.1494 0.6106 0.044 Uiso 0.374(8) 1 calc PR A 1
H11B H 0.3157 0.2144 0.5954 0.044 Uiso 0.374(8) 1 calc PR A 1
C12 C 0.211(2) 0.1403(13) 0.4815(14) 0.034(2) Uani 0.374(8) 1 d P A 1
H12A H 0.1739 0.2052 0.4605 0.041 Uiso 0.374(8) 1 calc PR A 1
H12B H 0.1250 0.0819 0.4678 0.041 Uiso 0.374(8) 1 calc PR A 1
C11' C 0.1764(8) 0.0902(7) 0.5589(5) 0.0364(15) Uani 0.626(8) 1 d P A 2
H11C H 0.1045 0.0370 0.5230 0.044 Uiso 0.626(8) 1 calc PR A 2
H11D H 0.1145 0.1192 0.6055 0.044 Uiso 0.626(8) 1 calc PR A 2
C12' C 0.2487(14) 0.1767(7) 0.4997(7) 0.034(2) Uani 0.626(8) 1 d P A 2
H12C H 0.3098 0.2340 0.5365 0.041 Uiso 0.626(8) 1 calc PR A 2
H12D H 0.1637 0.2053 0.4647 0.041 Uiso 0.626(8) 1 calc PR A 2
C13 C 0.4985(6) 0.2408(4) 0.3972(5) 0.075(2) Uani 1 1 d . A .
H13A H 0.4268 0.2916 0.3816 0.113 Uiso 1 1 calc R . .
H13B H 0.5641 0.2299 0.3467 0.113 Uiso 1 1 calc R . .
H13C H 0.5673 0.2672 0.4491 0.113 Uiso 1 1 calc R . .
C14 C 0.2717(9) 0.0781(5) 0.3221(4) 0.078(2) Uani 1 1 d . A .
H14A H 0.2102 0.1331 0.3029 0.118 Uiso 1 1 calc R . .
H14B H 0.1991 0.0141 0.3318 0.118 Uiso 1 1 calc R . .
H14C H 0.3450 0.0647 0.2760 0.118 Uiso 1 1 calc R . .
C15 C 0.2274(4) -0.2003(3) 0.4190(2) 0.0258(8) Uani 1 1 d . . .
C16 C 0.1257(5) -0.2934(3) 0.3856(3) 0.0337(9) Uani 1 1 d . . .
H16A H 0.1916 -0.3441 0.3636 0.051 Uiso 1 1 calc R . .
H16B H 0.0549 -0.2751 0.3369 0.051 Uiso 1 1 calc R . .
H16C H 0.0619 -0.3238 0.4338 0.051 Uiso 1 1 calc R . .
C17 C 0.2540(6) 0.4868(4) 0.5390(4) 0.0529(13) Uani 1 1 d . . .
H17A H 0.2961 0.5443 0.5016 0.079 Uiso 1 1 calc R . .
H17B H 0.1895 0.5130 0.5847 0.079 Uiso 1 1 calc R . .
H17C H 0.1880 0.4330 0.5020 0.079 Uiso 1 1 calc R . .
C18 C 0.3850(6) 0.4424(3) 0.5817(3) 0.0390(10) Uani 1 1 d . . .
C19 C 0.2514(6) 0.9827(4) 0.9434(4) 0.0618(15) Uani 1 1 d . . .
H19A H 0.2227 0.9539 1.0012 0.093 Uiso 1 1 calc R . .
H19B H 0.1578 0.9726 0.9020 0.093 Uiso 1 1 calc R . .
H19C H 0.2896 1.0574 0.9509 0.093 Uiso 1 1 calc R . .
C20 C 0.3757(6) 0.9299(4) 0.9079(3) 0.0409(10) Uani 1 1 d . . .

loop_
_atom_site_aniso_label
_atom_site_aniso_U_11
_atom_site_aniso_U_22
_atom_site_aniso_U_33
_atom_site_aniso_U_23
_atom_site_aniso_U_13
_atom_site_aniso_U_12
Co1 0.0171(4) 0.0188(4) 0.0157(4) 0.0008(3) 0.0000(3) 0.0035(3)
Co2 0.0175(4) 0.0217(4) 0.0165(4) 0.0012(3) 0.0011(3) 0.0040(3)
B1 0.039(3) 0.033(3) 0.032(2) 0.007(2) 0.001(2) 0.014(2)
B2 0.032(2) 0.026(2) 0.027(2) 0.0018(18) 0.0044(18) 0.0046(18)
F1 0.0555(17) 0.0548(17) 0.0379(14) 0.0014(12) -0.0046(12) 0.0076(13)
F2 0.0576(17) 0.0349(14) 0.0561(16) 0.0125(12) 0.0121(13) 0.0177(12)
F3 0.0383(15) 0.068(2) 0.083(2) 0.0066(17) 0.0005(14) 0.0252(14)
F4 0.078(2) 0.0474(16) 0.0331(13) 0.0103(12) 0.0087(13) 0.0176(15)
F5 0.0462(16) 0.0612(19) 0.072(2) 0.0024(15) -0.0017(14) 0.0231(14)
F6 0.0600(19) 0.103(3) 0.0538(18) -0.0016(17) 0.0307(15) 0.0237(18)
F7 0.088(2) 0.0343(15) 0.087(2) 0.0218(15) -0.0318(19) -0.0155(15)
F8 0.085(2) 0.0588(19) 0.0422(16) -0.0165(14) -0.0051(15) -0.0098(16)
N1 0.0284(16) 0.0245(16) 0.0242(16) 0.0012(13) 0.0028(13) -0.0015(13)
N2 0.0282(16) 0.0260(17) 0.0258(16) -0.0011(13) 0.0025(13) 0.0033(13)
N3 0.064(3) 0.051(3) 0.046(2) 0.003(2) 0.003(2) 0.012(2)
N4 0.064(3) 0.063(3) 0.062(3) 0.017(2) 0.012(2) 0.019(2)
P1 0.0184(4) 0.0229(5) 0.0182(4) 0.0032(3) 0.0004(3) 0.0009(3)
P2 0.0231(4) 0.0209(4) 0.0219(4) -0.0002(4) 0.0031(4) 0.0048(3)
P3 0.0217(4) 0.0306(5) 0.0186(4) 0.0017(4) 0.0027(3) 0.0067(4)
P4 0.0211(4) 0.0237(5) 0.0221(4) 0.0043(4) 0.0000(4) 0.0048(3)
C1 0.032(2) 0.033(2) 0.028(2) 0.0008(17) -0.0080(16) -0.0033(17)
C2 0.0237(18) 0.027(2) 0.0241(18) 0.0066(15) 0.0034(15) 0.0021(15)
C3 0.0192(17) 0.038(2) 0.0242(18) 0.0091(16) 0.0012(14) 0.0028(15)
C4 0.0275(19) 0.033(2) 0.030(2) 0.0033(17) 0.0014(16) 0.0148(16)
C5 0.037(2) 0.0213(19) 0.034(2) -0.0022(16) 0.0018(17) 0.0049(16)
C6 0.037(2) 0.035(2) 0.028(2) 0.0011(17) 0.0110(17) 0.0121(17)
C7 0.0238(17) 0.0264(19) 0.0182(17) 0.0002(15) 0.0005(14) 0.0095(15)
C8 0.036(2) 0.028(2) 0.037(2) 0.0056(17) 0.0049(18) -0.0020(17)
C9 0.061(3) 0.052(3) 0.088(4) -0.037(3) 0.056(3) -0.027(3)
C10 0.039(3) 0.078(4) 0.050(3) -0.039(3) 0.018(2) -0.014(2)
C11 0.028(3) 0.054(5) 0.032(3) 0.008(3) 0.005(3) 0.019(3)
C12 0.054(6) 0.018(6) 0.036(5) 0.006(4) 0.013(4) 0.022(4)
C11' 0.028(3) 0.054(5) 0.032(3) 0.008(3) 0.005(3) 0.019(3)
C12' 0.054(6) 0.018(6) 0.036(5) 0.006(4) 0.013(4) 0.022(4)
C13 0.035(3) 0.056(3) 0.134(6) 0.069(4) -0.006(3) -0.001(2)
C14 0.118(5) 0.058(3) 0.063(4) -0.027(3) -0.064(4) 0.052(4)
C15 0.0270(19) 0.030(2) 0.0211(18) 0.0022(16) 0.0009(15) 0.0053(16)
C16 0.041(2) 0.029(2) 0.029(2) -0.0025(17) 0.0038(17) -0.0061(17)
C17 0.043(3) 0.047(3) 0.068(3) 0.000(3) 0.014(2) 0.000(2)
C18 0.048(3) 0.033(2) 0.035(2) -0.0068(19) 0.011(2) -0.002(2)
C19 0.039(3) 0.053(3) 0.093(4) 0.004(3) 0.002(3) 0.002(2)
C20 0.040(2) 0.038(2) 0.043(3) 0.012(2) -0.004(2) 0.001(2)

loop_
_atom_type_symbol
_atom_type_description
_atom_type_scat_dispersion_real
_atom_type_scat_dispersion_imag
_atom_type_scat_source
C C 0.0181 0.0091 'International Tables Vol C Tables 4.2.6.8 and 6.1.1.4'
H H 0.0000 0.0000 'International Tables Vol C Tables 4.2.6.8 and 6.1.1.4'
B B 0.0090 0.0039 'International Tables Vol C Tables 4.2.6.8 and 6.1.1.4'
N N 0.0311 0.0180 'International Tables Vol C Tables 4.2.6.8 and 6.1.1.4'
F F 0.0727 0.0534 'International Tables Vol C Tables 4.2.6.8 and 6.1.1.4'
P P 0.2955 0.4335 'International Tables Vol C Tables 4.2.6.8 and 6.1.1.4'
Co Co -2.3653 3.6143 'International Tables Vol C Tables 4.2.6.8 and 6.1.1.4'

loop_
_geom_angle_atom_site_label_1
_geom_angle_atom_site_label_2
_geom_angle_atom_site_label_3
_geom_angle
_geom_angle_site_symmetry_1
_geom_angle_site_symmetry_3
P1 Co1 P1 180.00(4) . 2_667
P1 Co1 P2 85.56(3) . .
P1 Co1 P2 94.44(3) 2_667 .
P1 Co1 P2 94.44(3) . 2_667
P1 Co1 P2 85.56(3) 2_667 2_667
P2 Co1 P2 180.0 . 2_667
P1 Co1 N1 92.88(8) . 2_667
P1 Co1 N1 87.12(8) 2_667 2_667
P2 Co1 N1 90.41(9) . 2_667
P2 Co1 N1 89.59(9) 2_667 2_667
P1 Co1 N1 87.12(8) . .
P1 Co1 N1 92.88(8) 2_667 .
P2 Co1 N1 89.59(9) . .
P2 Co1 N1 90.40(9) 2_667 .
N1 Co1 N1 180.0 2_667 .
P3 Co2 P3 180.0 . 2_656
P3 Co2 P4 94.14(3) . 2_656
P3 Co2 P4 85.86(3) 2_656 2_656
P3 Co2 P4 85.86(3) . .
P3 Co2 P4 94.14(3) 2_656 .
P4 Co2 P4 180.00(4) 2_656 .
P3 Co2 N2 89.15(8) . .
P3 Co2 N2 90.85(8) 2_656 .
P4 Co2 N2 89.69(8) 2_656 .
P4 Co2 N2 90.31(8) . .
P3 Co2 N2 90.85(8) . 2_656
P3 Co2 N2 89.15(8) 2_656 2_656
P4 Co2 N2 90.31(8) 2_656 2_656
P4 Co2 N2 89.69(8) . 2_656
N2 Co2 N2 180.000(1) . 2_656
F3 B1 F1 109.1(4) . .
F3 B1 F2 110.4(4) . .
F1 B1 F2 108.9(4) . .
F3 B1 F4 109.9(4) . .
F1 B1 F4 108.7(4) . .
F2 B1 F4 109.7(4) . .
F6 B2 F8 110.0(4) . .
F6 B2 F7 109.9(4) . .
F8 B2 F7 109.7(4) . .
F6 B2 F5 107.8(4) . .
F8 B2 F5 110.3(4) . .
F7 B2 F5 109.2(4) . .
C7 N1 Co1 170.1(3) . .
C15 N2 Co2 171.6(3) . .
C2 P1 C1 102.94(18) . .
C2 P1 C3 104.68(17) . .
C1 P1 C3 101.39(19) . .
C2 P1 Co1 115.97(12) . .
C1 P1 Co1 123.07(13) . .
C3 P1 Co1 106.55(12) . .
C6 P2 C5 104.07(19) . .
C6 P2 C4 104.18(19) . .
C5 P2 C4 101.85(18) . .
C6 P2 Co1 116.36(14) . .
C5 P2 Co1 119.21(14) . .
C4 P2 Co1 109.28(13) . .
C10 P3 C9 102.3(3) . .
C10 P3 C11' 111.2(3) . .
C9 P3 C11' 95.1(3) . .
C10 P3 C11 86.8(5) . .
C9 P3 C11 116.3(4) . .
C11' P3 C11 28.9(4) . .
C10 P3 Co2 118.69(15) . .
C9 P3 Co2 120.59(16) . .
C11' P3 Co2 106.6(2) . .
C11 P3 Co2 107.6(3) . .
C12 P4 C14 93.9(7) . .
C12 P4 C13 110.8(6) . .
C14 P4 C13 104.1(3) . .
C12 P4 C12' 18.3(5) . .
C14 P4 C12' 108.3(4) . .
C13 P4 C12' 95.7(4) . .
C12 P4 Co2 107.1(7) . .
C14 P4 Co2 118.74(18) . .
C13 P4 Co2 119.37(16) . .
C12' P4 Co2 108.0(3) . .
C4 C3 P1 108.4(2) . .
C3 C4 P2 110.4(3) . .
N1 C7 C8 177.8(4) . .
C12 C11 P3 106.0(10) . .
C11 C12 P4 112.0(13) . .
C12' C11' P3 106.9(6) . .
C11' C12' P4 107.3(6) . .
N2 C15 C16 178.5(4) . .
N3 C18 C17 179.1(5) . .
N4 C20 C19 179.1(5) . .

loop_
_geom_bond_atom_site_label_1
_geom_bond_atom_site_label_2
_geom_bond_distance
_geom_bond_site_symmetry_2
Co1 P1 2.2417(9) .
Co1 P1 2.2418(9) 2_667
Co1 P2 2.2429(9) .
Co1 P2 2.2430(9) 2_667
Co1 N1 2.253(3) 2_667
Co1 N1 2.253(3) .
Co2 P3 2.2411(9) .
Co2 P3 2.2412(9) 2_656
Co2 P4 2.2464(9) 2_656
Co2 P4 2.2465(9) .
Co2 N2 2.269(3) .
Co2 N2 2.269(3) 2_656
B1 F3 1.375(6) .
B1 F1 1.388(6) .
B1 F2 1.388(5) .
B1 F4 1.389(5) .
B2 F6 1.360(5) .
B2 F8 1.367(5) .
B2 F7 1.374(5) .
B2 F5 1.384(5) .
N1 C7 1.143(5) .
N2 C15 1.140(5) .
N3 C18 1.145(6) .
N4 C20 1.123(6) .
P1 C2 1.814(4) .
P1 C1 1.817(4) .
P1 C3 1.831(4) .
P2 C6 1.810(4) .
P2 C5 1.814(4) .
P2 C4 1.846(4) .
P3 C10 1.786(4) .
P3 C9 1.803(5) .
P3 C11' 1.836(6) .
P3 C11 1.887(12) .
P4 C12 1.78(2) .
P4 C14 1.787(5) .
P4 C13 1.809(5) .
P4 C12' 1.865(11) .
C3 C4 1.524(6) .
C7 C8 1.453(5) .
C11 C12 1.48(2) .
C11' C12' 1.525(13) .
C15 C16 1.451(5) .
C17 C18 1.450(7) .
C19 C20 1.447(8) .
